data_2217653
loop_
_publ_author_name
'Yi Jian Zhang'
'Zhan Shu'
'Wei Xu'
'Gang Chen'
'Zu-Guang Li'

_publ_section_title
;
 <small>L</small>-Glutamic acid hydrochloride at 153 K
;
_journal_coeditor_code SI2055
_journal_issue 2
_journal_name_full 'Acta Crystallographica Section E'
_journal_page_first o446
_journal_page_last o446
_journal_paper_doi 10.1107/S1600536807068560
_journal_volume 64
_journal_year 2008
_chemical_formula_iupac 'C5 H10 N O4 +, Cl -'
_chemical_formula_moiety 'C5 H10 N O4 +, Cl -'
_chemical_formula_sum 'C5 H10 Cl N O4'
_chemical_formula_weight 183.59
_chemical_name_common 'L-Glutamic acid Hydrochloride'
_chemical_name_systematic
;
(S)-1,3-dicarboxypropanaminium chloride
;
_space_group_IT_number 19
_symmetry_cell_setting orthorhombic
_symmetry_space_group_name_Hall 'P 2ac 2ab'
_symmetry_space_group_name_H-M 'P 21 21 21'
_atom_sites_solution_hydrogens geom
_atom_sites_solution_primary direct
_atom_sites_solution_secondary difmap
_audit_creation_method SHELXL-97
_cell_angle_alpha 90.00
_cell_angle_beta 90.00
_cell_angle_gamma 90.00
_cell_formula_units_Z 4
_cell_length_a 5.10160(10)
_cell_length_b 11.6386(4)
_cell_length_c 13.2500(3)
_cell_measurement_reflns_used 7746
_cell_measurement_temperature 153(2)
_cell_measurement_theta_max 27.50
_cell_measurement_theta_min 3.08
_cell_volume 786.73(4)
_computing_cell_refinement 'PROCESS-AUTO (Rigaku, 1998)'
_computing_data_collection 'PROCESS-AUTO (Rigaku, 1998)'
_computing_data_reduction 'CrystalStructure (Rigaku/MSC, 2004)'
_computing_molecular_graphics 'SHELXTL (Bruker, 1998)'
_computing_publication_material 'SHELXTL (Bruker, 1998)'
_computing_structure_refinement 'SHELXL97 (Sheldrick, 1997)'
_computing_structure_solution 'SHELXS97 (Sheldrick, 1997)'
_diffrn_ambient_temperature 153(2)
_diffrn_measured_fraction_theta_full 0.994
_diffrn_measured_fraction_theta_max 0.994
_diffrn_measurement_device_type 'Siemens P4'
_diffrn_measurement_method \w
_diffrn_radiation_monochromator graphite
_diffrn_radiation_source 'fine-focus sealed tube'
_diffrn_radiation_type MoK\a
_diffrn_radiation_wavelength 0.71073
_diffrn_reflns_av_R_equivalents 0.0160
_diffrn_reflns_av_sigmaI/netI 0.0129
_diffrn_reflns_limit_h_max 6
_diffrn_reflns_limit_h_min -6
_diffrn_reflns_limit_k_max 15
_diffrn_reflns_limit_k_min -15
_diffrn_reflns_limit_l_max 16
_diffrn_reflns_limit_l_min -15
_diffrn_reflns_number 7742
_diffrn_reflns_theta_full 27.47
_diffrn_reflns_theta_max 27.47
_diffrn_reflns_theta_min 3.07
_diffrn_standards_decay_% 0
_diffrn_standards_interval_count 0
_diffrn_standards_interval_time 0
_diffrn_standards_number 0
_exptl_absorpt_coefficient_mu 0.453
_exptl_absorpt_correction_T_max 0.8575
_exptl_absorpt_correction_T_min 0.8085
_exptl_absorpt_correction_type psi-scan
_exptl_absorpt_process_details '(SHELXTL; Bruker, 1998)'
_exptl_crystal_colour Colorless
_exptl_crystal_density_diffrn 1.550
_exptl_crystal_density_method 'not measured'
_exptl_crystal_description Block
_exptl_crystal_F_000 384
_exptl_crystal_size_max 0.49
_exptl_crystal_size_mid 0.48
_exptl_crystal_size_min 0.35
_refine_diff_density_max 0.287
_refine_diff_density_min -0.250
_refine_ls_abs_structure_details 'Flack (1983), 725 Friedel pairs'
_refine_ls_abs_structure_Flack 0.02(4)
_refine_ls_extinction_coef 0.058(4)
_refine_ls_extinction_expression Fc^*^=kFc[1+0.001xFc^2^\l^3^/sin(2\q)]^-1/4^
_refine_ls_extinction_method 'SHELXL97 (Sheldrick, 1997)'
_refine_ls_goodness_of_fit_ref 1.152
_refine_ls_hydrogen_treatment constr
_refine_ls_matrix_type full
_refine_ls_number_parameters 101
_refine_ls_number_reflns 1798
_refine_ls_number_restraints 0
_refine_ls_restrained_S_all 1.152
_refine_ls_R_factor_all 0.0196
_refine_ls_R_factor_gt 0.0194
_refine_ls_shift/su_max 0.001
_refine_ls_shift/su_mean 0.000
_refine_ls_structure_factor_coef Fsqd
_refine_ls_weighting_details 'w=1/[\s^2^(Fo^2^)+(0.0313P)^2^+0.1681P] where P=(Fo^2^+2Fc^2^)/3'
_refine_ls_weighting_scheme calc
_refine_ls_wR_factor_gt 0.0550
_refine_ls_wR_factor_ref 0.0551
_reflns_number_gt 1775
_reflns_number_total 1798
_reflns_threshold_expression I>2\s(I)
_cod_data_source_file si2055.cif
_cod_data_source_block I
_cod_depositor_comments
;
The following automatic conversions were performed:
'_symmetry_cell_setting' value 'Orthorhombic' changed to 'orthorhombic'
according to '/home/saulius/struct/CIF-dictionaries/cif_core.dic'
dictionary named 'cif_core.dic' version 2.4.1 from 2010-06-29.

Automatic conversion script
Id: cif_fix_enum 1527 2010-12-29 10:47:43Z saulius 

The following automatic conversions were performed:

'_symmetry_cell_setting' value 'Orthorhombic' changed to
'orthorhombic' according to
/home/saulius/struct/CIF-dictionaries/cif_core.dic dictionary named
'cif_core.dic' version 2.4.1 from 2010-06-29.

Automatic conversion script
Id: cif_fix_values 1715 2011-07-08 13:25:40Z adriana 
;
_cod_original_formula_sum 'C5 H10 Cl1 N1 O4'
_cod_database_code 2217653
_cod_database_fobs_code 2217653

loop_
_symmetry_equiv_pos_as_xyz
'x, y, z'
'-x+1/2, -y, z+1/2'
'-x, y+1/2, -z+1/2'
'x+1/2, -y+1/2, -z'

loop_
_atom_site_type_symbol
_atom_site_label
_atom_site_fract_x
_atom_site_fract_y
_atom_site_fract_z
_atom_site_U_iso_or_equiv
_atom_site_adp_type
_atom_site_calc_flag
_atom_site_refinement_flags
_atom_site_occupancy
Cl Cl1 1.05471(5) 0.93130(2) 0.26203(2) 0.01395(9) Uani d . 1
O O1 0.4387(2) 0.53632(7) 0.07337(7) 0.0205(2) Uani d . 1
H H1 0.3341 0.5102 0.0301 0.031 Uiso calc R 1
O O2 0.20701(18) 0.69846(7) 0.05162(7) 0.0161(2) Uani d . 1
O O3 0.4214(2) 0.55251(8) 0.45585(6) 0.0204(2) Uani d . 1
O O4 0.70041(18) 0.67059(8) 0.53439(6) 0.0167(2) Uani d . 1
H H4 0.6454 0.6361 0.5859 0.025 Uiso calc R 1
N N1 0.5606(2) 0.82410(8) 0.15658(7) 0.0120(2) Uani d . 1
H H1A 0.6701 0.8569 0.2025 0.018 Uiso calc R 1
H H1B 0.3939 0.8490 0.1676 0.018 Uiso calc R 1
H H1C 0.6117 0.8442 0.0932 0.018 Uiso calc R 1
C C1 0.3864(2) 0.64491(10) 0.08985(9) 0.0116(2) Uani d . 1
C C2 0.5705(2) 0.69659(9) 0.16728(8) 0.0102(2) Uani d . 1
H H2 0.7532 0.6689 0.1547 0.012 Uiso calc R 1
C C3 0.4798(2) 0.65720(10) 0.27187(8) 0.0115(2) Uani d . 1
H H3A 0.3074 0.6926 0.2863 0.014 Uiso calc R 1
H H3B 0.4550 0.5728 0.2705 0.014 Uiso calc R 1
C C4 0.6668(2) 0.68690(10) 0.35714(8) 0.0124(2) Uani d . 1
H H4A 0.8458 0.6610 0.3395 0.015 Uiso calc R 1
H H4B 0.6712 0.7713 0.3666 0.015 Uiso calc R 1
C C5 0.5815(3) 0.63012(9) 0.45392(8) 0.0119(2) Uani d . 1

loop_
_atom_site_aniso_label
_atom_site_aniso_U_11
_atom_site_aniso_U_22
_atom_site_aniso_U_33
_atom_site_aniso_U_12
_atom_site_aniso_U_13
_atom_site_aniso_U_23
Cl1 0.01329(14) 0.01559(13) 0.01296(14) -0.00183(11) -0.00097(10) 0.00137(10)
O1 0.0232(4) 0.0145(4) 0.0238(4) 0.0019(4) -0.0111(4) -0.0082(3)
O2 0.0166(4) 0.0164(4) 0.0153(4) 0.0004(3) -0.0052(3) 0.0000(3)
O3 0.0284(5) 0.0194(5) 0.0134(4) -0.0119(4) 0.0021(4) 0.0018(3)
O4 0.0214(5) 0.0196(4) 0.0089(4) -0.0053(4) -0.0014(4) 0.0029(3)
N1 0.0134(4) 0.0119(4) 0.0105(4) -0.0028(4) -0.0012(4) 0.0014(3)
C1 0.0119(6) 0.0148(5) 0.0081(5) -0.0022(4) 0.0004(4) 0.0006(4)
C2 0.0107(5) 0.0100(5) 0.0101(5) -0.0009(5) -0.0006(5) -0.0006(4)
C3 0.0121(5) 0.0128(5) 0.0096(5) -0.0025(4) 0.0006(4) 0.0016(4)
C4 0.0138(5) 0.0146(5) 0.0089(5) -0.0039(5) 0.0011(4) 0.0014(4)
C5 0.0139(6) 0.0114(5) 0.0105(5) 0.0002(4) 0.0007(5) 0.0005(4)

loop_
_atom_type_symbol
_atom_type_description
_atom_type_scat_dispersion_real
_atom_type_scat_dispersion_imag
_atom_type_scat_source
C C 0.0033 0.0016 'International Tables Vol C Tables 4.2.6.8 and 6.1.1.4'
H H 0.0000 0.0000 'International Tables Vol C Tables 4.2.6.8 and 6.1.1.4'
N N 0.0061 0.0033 'International Tables Vol C Tables 4.2.6.8 and 6.1.1.4'
O O 0.0106 0.0060 'International Tables Vol C Tables 4.2.6.8 and 6.1.1.4'
Cl Cl 0.1484 0.1585 'International Tables Vol C Tables 4.2.6.8 and 6.1.1.4'

loop_
_geom_angle_atom_site_label_1
_geom_angle_atom_site_label_2
_geom_angle_atom_site_label_3
_geom_angle
_geom_angle_publ_flag
C1 O1 H1 109.5 ?
C5 O4 H4 109.5 ?
C2 N1 H1A 109.5 ?
C2 N1 H1B 109.5 ?
H1A N1 H1B 109.5 ?
C2 N1 H1C 109.5 ?
H1A N1 H1C 109.5 ?
H1B N1 H1C 109.5 ?
O2 C1 O1 125.29(11) yes
O2 C1 C2 122.99(10) yes
O1 C1 C2 111.67(10) yes
N1 C2 C1 108.02(9) yes
N1 C2 C3 111.94(9) yes
C1 C2 C3 107.85(9) yes
N1 C2 H2 109.7 ?
C1 C2 H2 109.7 ?
C3 C2 H2 109.7 ?
C4 C3 C2 114.55(9) yes
C4 C3 H3A 108.6 ?
C2 C3 H3A 108.6 ?
C4 C3 H3B 108.6 ?
C2 C3 H3B 108.6 ?
H3A C3 H3B 107.6 ?
C5 C4 C3 110.63(10) yes
C5 C4 H4A 109.5 ?
C3 C4 H4A 109.5 ?
C5 C4 H4B 109.5 ?
C3 C4 H4B 109.5 ?
H4A C4 H4B 108.1 ?
O3 C5 O4 123.93(10) yes
O3 C5 C4 122.46(10) yes
O4 C5 C4 113.59(10) yes

loop_
_geom_bond_atom_site_label_1
_geom_bond_atom_site_label_2
_geom_bond_distance
_geom_bond_publ_flag
O1 C1 1.3101(15) yes
O1 H1 0.8400 ?
O2 C1 1.2176(15) yes
O3 C5 1.2183(15) yes
O4 C5 1.3139(14) yes
O4 H4 0.8400 ?
N1 C2 1.4916(14) yes
N1 H1A 0.9100 ?
N1 H1B 0.9100 ?
N1 H1C 0.9100 ?
C1 C2 1.5156(16) yes
C2 C3 1.5312(15) yes
C2 H2 1.0000 ?
C3 C4 1.5184(16) yes
C3 H3A 0.9900 ?
C3 H3B 0.9900 ?
C4 C5 1.5066(15) yes
C4 H4A 0.9900 ?
C4 H4B 0.9900 ?

loop_
_geom_hbond_atom_site_label_D
_geom_hbond_atom_site_label_H
_geom_hbond_atom_site_label_A
_geom_hbond_site_symmetry_A
_geom_hbond_distance_DH
_geom_hbond_distance_HA
_geom_hbond_distance_DA
_geom_hbond_angle_DHA
_geom_hbond_publ_flag
N1 H1A Cl1 . 0.91 2.29 3.1406(10) 156.5 yes
N1 H1B Cl1 1_455 0.91 2.34 3.1890(10) 155.0 yes
N1 H1C O2 4_565 0.91 2.04 2.8700(13) 150.9 yes
O1 H1 O3 2_564 0.84 1.79 2.6208(13) 170.3 yes
O4 H4 Cl1 4_466 0.84 2.21 3.0389(9) 168.4 yes

loop_
_geom_torsion_atom_site_label_1
_geom_torsion_atom_site_label_2
_geom_torsion_atom_site_label_3
_geom_torsion_atom_site_label_4
_geom_torsion
_geom_torsion_publ_flag
O2 C1 C2 N1 -21.37(15) y
O1 C1 C2 N1 161.21(10) y
O2 C1 C2 C3 99.80(13) ?
O1 C1 C2 C3 -77.62(12) ?
N1 C2 C3 C4 -69.92(13) ?
C1 C2 C3 C4 171.39(9) ?
C2 C3 C4 C5 -171.71(9) ?
C3 C4 C5 O3 14.84(16) ?
C3 C4 C5 O4 -166.61(10) ?
H1C N1 C2 C1 -60.0 y
H1B N1 C2 C1 60.0 y
H1A N1 C2 C1 -180.0 y
H1 O1 C1 C2 179.8 y

loop_
_cod_related_entry_id
_cod_related_entry_database
_cod_related_entry_code
1 ChemSpider 2006073
